data_4072184
loop_
_publ_author_name
'Bouyahyi, Miloud'
'Grunova, Ekaterina'
'Marquet, Nicolas'
'Kirillov, Evgueni'
'Thomas, Christophe M.'
'Roisnel, Thierry'
'Carpentier, Jean-Fran\,cois'

_publ_section_title
;
 Aluminum Complexes of Fluorinated Dialkoxy-Diimino Salen-like Ligands:
 Syntheses, Structures, and Use in Ring-Opening Polymerization of Cyclic
 Esters
;
_journal_issue 22
_journal_name_full Organometallics
_journal_page_first 5815
_journal_paper_doi 10.1021/om800651z
_journal_volume 27
_journal_year 2008
_chemical_compound_source 'synthesis as described'
_chemical_formula_moiety 'C18 H22 F12 N2 O2'
_chemical_formula_sum 'C18 H22 F12 N2 O2'
_chemical_formula_weight 526.38
_chemical_name_systematic
;
 ?
;
_space_group_IT_number 2
_symmetry_cell_setting triclinic
_symmetry_Int_Tables_number 2
_symmetry_space_group_name_Hall '-P 1'
_symmetry_space_group_name_H-M 'P -1'
_atom_sites_solution_hydrogens geom
_atom_sites_solution_primary direct
_atom_sites_solution_secondary difmap
_audit_conform_dict_location ftp://ftp.iucr.org/pub/cif_core.dic
_audit_conform_dict_name cif_core.dic
_audit_conform_dict_version 2.3
_audit_creation_date 2006-05-12T17:18:51-00:00
_audit_creation_method 'WinGX routine CIF_UPDATE'
_cell_angle_alpha 74.731(2)
_cell_angle_beta 89.694(2)
_cell_angle_gamma 66.091(2)
_cell_formula_units_Z 4
_cell_length_a 12.0774(5)
_cell_length_b 12.4309(5)
_cell_length_c 16.7774(6)
_cell_measurement_reflns_used 0
_cell_measurement_temperature 100(2)
_cell_measurement_theta_max 27.52
_cell_measurement_theta_min 2.01
_cell_measurement_wavelength 0.71073
_cell_volume 2206.68(16)
_computing_cell_refinement 'Bruker SMART'
_computing_data_collection 'Bruker SMART'
_computing_data_reduction 'Bruker SAINT'
_computing_molecular_graphics 'Ortep-3 for Windows (Farrugia, 1997)'
_computing_publication_material 'WinGX publication routines (Farrugia, 1999)'
_computing_structure_refinement 'SHELXL-97 (Sheldrick, 1997)'
_computing_structure_solution 'SIR97 (Altomare et al., 1999)'
_diffrn_ambient_temperature 100(2)
_diffrn_detector 'CCD plate'
_diffrn_measured_fraction_theta_full 0.992
_diffrn_measured_fraction_theta_max 0.992
_diffrn_measurement_device_type 'APEXII, Bruker-AXS'
_diffrn_measurement_method 'CCD rotation images, thick slices'
_diffrn_radiation_monochromator graphite
_diffrn_radiation_probe x-ray
_diffrn_radiation_type MoK\a
_diffrn_radiation_wavelength 0.71073
_diffrn_reflns_av_R_equivalents 0.0292
_diffrn_reflns_av_unetI/netI 0.0241
_diffrn_reflns_limit_h_max 15
_diffrn_reflns_limit_h_min -15
_diffrn_reflns_limit_k_max 16
_diffrn_reflns_limit_k_min -15
_diffrn_reflns_limit_l_max 21
_diffrn_reflns_limit_l_min -21
_diffrn_reflns_number 34996
_diffrn_reflns_theta_full 27.52
_diffrn_reflns_theta_max 27.52
_diffrn_reflns_theta_min 2.01
_exptl_absorpt_coefficient_mu 0.171
_exptl_absorpt_correction_T_max 0.971
_exptl_absorpt_correction_T_min 0.934
_exptl_absorpt_correction_type multi-scan
_exptl_absorpt_process_details
;
  [Sheldrick, G.M. (2002). SADABS Bruker AXS Inc., Madison, Wisconsin, USA]
;
_exptl_crystal_colour colorless
_exptl_crystal_density_diffrn 1.584
_exptl_crystal_density_method 'not measured'
_exptl_crystal_description prism
_exptl_crystal_F_000 1072
_exptl_crystal_size_max 0.4
_exptl_crystal_size_mid 0.25
_exptl_crystal_size_min 0.17
_refine_diff_density_max 0.573
_refine_diff_density_min -0.526
_refine_diff_density_rms 0.071
_refine_ls_extinction_method none
_refine_ls_goodness_of_fit_ref 1.067
_refine_ls_hydrogen_treatment constr
_refine_ls_matrix_type full
_refine_ls_number_parameters 613
_refine_ls_number_reflns 10098
_refine_ls_number_restraints 0
_refine_ls_restrained_S_all 1.067
_refine_ls_R_factor_all 0.0484
_refine_ls_R_factor_gt 0.0398
_refine_ls_shift/su_max 0.001
_refine_ls_shift/su_mean 0
_refine_ls_structure_factor_coef Fsqd
_refine_ls_weighting_details 'calc w=1/[\s^2^(Fo^2^)+(0.0680P)^2^+1.0344P] where P=(Fo^2^+2Fc^2^)/3'
_refine_ls_weighting_scheme calc
_refine_ls_wR_factor_gt 0.1151
_refine_ls_wR_factor_ref 0.1259
_reflns_number_gt 8507
_reflns_number_total 10098
_reflns_threshold_expression >2sigma(I)
_cod_data_source_file om800651z_si_002.cif
_cod_data_source_block job
_cod_original_cell_volume 2206.69(15)
_cod_database_code 4072184

loop_
_symmetry_equiv_pos_as_xyz
'x, y, z'
'-x, -y, -z'

loop_
_atom_site_label
_atom_site_type_symbol
_atom_site_fract_x
_atom_site_fract_y
_atom_site_fract_z
_atom_site_U_iso_or_equiv
_atom_site_adp_type
_atom_site_occupancy
_atom_site_symmetry_multiplicity
_atom_site_calc_flag
_atom_site_refinement_flags
C11 C 0.61127(14) 0.33633(15) 0.90547(9) 0.0227(3) Uani 1 1 d .
F11A F 0.60253(9) 0.45130(10) 0.88049(7) 0.0346(2) Uani 1 1 d .
F11B F 0.68894(9) 0.27370(12) 0.86093(8) 0.0403(3) Uani 1 1 d .
F11C F 0.66083(9) 0.29183(11) 0.98469(6) 0.0359(3) Uani 1 1 d .
C12 C 0.48439(13) 0.33619(14) 0.89654(9) 0.0173(3) Uani 1 1 d .
O12 O 0.44153(10) 0.38803(11) 0.81194(6) 0.0216(2) Uani 1 1 d .
H12 H 0.3722 0.3897 0.8039 0.032 Uiso 1 1 calc R
C13 C 0.49714(14) 0.20257(15) 0.92308(10) 0.0228(3) Uani 1 1 d .
F13A F 0.56314(9) 0.13667(10) 0.87524(7) 0.0337(2) Uani 1 1 d .
F13B F 0.54996(11) 0.14192(10) 1.00148(6) 0.0390(3) Uani 1 1 d .
F13C F 0.38824(9) 0.20011(10) 0.91873(9) 0.0415(3) Uani 1 1 d .
C14 C 0.40385(13) 0.40946(14) 0.95232(9) 0.0180(3) Uani 1 1 d .
H14A H 0.4296 0.3583 1.0109 0.022 Uiso 1 1 calc R
H14B H 0.4196 0.4831 0.9469 0.022 Uiso 1 1 calc R
C15 C 0.26712(13) 0.45089(12) 0.93431(9) 0.0149(3) Uani 1 1 d .
C16 C 0.19928(13) 0.47419(14) 1.00779(9) 0.0193(3) Uani 1 1 d .
H16A H 0.1121 0.5004 0.9926 0.029 Uiso 0.5 1 calc PR
H16B H 0.2115 0.5387 1.0246 0.029 Uiso 0.5 1 calc PR
H16C H 0.23 0.3986 1.0541 0.029 Uiso 0.5 1 calc PR
H16D H 0.257 0.4581 1.0549 0.029 Uiso 0.5 1 calc PR
H16E H 0.1576 0.4198 1.0229 0.029 Uiso 0.5 1 calc PR
H16F H 0.1391 0.5599 0.9934 0.029 Uiso 0.5 1 calc PR
N11 N 0.22476(11) 0.46477(11) 0.86112(7) 0.0155(2) Uani 1 1 d .
C17 C 0.09503(12) 0.50465(13) 0.83615(8) 0.0154(3) Uani 1 1 d .
H17 H 0.0458 0.5381 0.8792 0.018 Uiso 1 1 calc R
C18 C 0.05844(14) 0.60447(14) 0.75286(9) 0.0194(3) Uani 1 1 d .
H18A H 0.1116 0.5729 0.7116 0.023 Uiso 1 1 calc R
H18B H 0.0697 0.6763 0.7596 0.023 Uiso 1 1 calc R
C19 C -0.07472(14) 0.64397(14) 0.72127(10) 0.0222(3) Uani 1 1 d .
H19A H -0.1283 0.6814 0.7605 0.027 Uiso 1 1 calc R
H19B H -0.096 0.7066 0.6665 0.027 Uiso 1 1 calc R
C21 C 0.15468(15) 0.07602(14) 1.15888(10) 0.0244(3) Uani 1 1 d .
F21A F 0.25915(10) 0.08340(10) 1.17347(6) 0.0350(2) Uani 1 1 d .
F21B F 0.18076(11) -0.04185(9) 1.16872(7) 0.0390(3) Uani 1 1 d .
F21C F 0.08517(10) 0.11027(9) 1.21814(6) 0.0328(2) Uani 1 1 d .
C22 C 0.09284(13) 0.15704(13) 1.07085(9) 0.0169(3) Uani 1 1 d .
O22 O 0.08086(10) 0.27489(9) 1.06646(6) 0.0195(2) Uani 1 1 d .
H22 H 0.0473 0.3224 1.0192 0.029 Uiso 1 1 calc R
C23 C -0.03622(16) 0.16256(17) 1.05833(11) 0.0282(4) Uani 1 1 d .
F23A F -0.03522(12) 0.05103(12) 1.07604(8) 0.0488(3) Uani 1 1 d .
F23B F -0.11290(10) 0.22382(12) 1.10473(7) 0.0416(3) Uani 1 1 d .
F23C F -0.08431(9) 0.21984(12) 0.97902(6) 0.0372(3) Uani 1 1 d .
C24 C 0.17147(13) 0.10235(13) 1.00660(9) 0.0182(3) Uani 1 1 d .
H24A H 0.2583 0.0752 1.0263 0.022 Uiso 1 1 calc R
H24B H 0.1601 0.0285 1.0046 0.022 Uiso 1 1 calc R
C25 C 0.14451(13) 0.18830(13) 0.91865(9) 0.0163(3) Uani 1 1 d .
C26 C 0.17196(17) 0.12507(15) 0.85125(10) 0.0263(3) Uani 1 1 d .
H26A H 0.152 0.1866 0.7969 0.039 Uiso 0.5 1 calc PR
H26B H 0.123 0.078 0.854 0.039 Uiso 0.5 1 calc PR
H26C H 0.2587 0.0694 0.859 0.039 Uiso 0.5 1 calc PR
H26D H 0.2038 0.0361 0.8763 0.039 Uiso 0.5 1 calc PR
H26E H 0.2328 0.1447 0.8193 0.039 Uiso 0.5 1 calc PR
H26F H 0.0971 0.1532 0.8142 0.039 Uiso 0.5 1 calc PR
N21 N 0.10545(11) 0.30299(11) 0.90982(7) 0.0156(2) Uani 1 1 d .
C27 C 0.07551(13) 0.39355(13) 0.82793(8) 0.0156(3) Uani 1 1 d .
H27 H 0.1302 0.3562 0.7884 0.019 Uiso 1 1 calc R
C28 C -0.05760(13) 0.43277(14) 0.79542(9) 0.0193(3) Uani 1 1 d .
H28A H -0.0677 0.361 0.7875 0.023 Uiso 1 1 calc R
H28B H -0.1112 0.4622 0.8371 0.023 Uiso 1 1 calc R
C29 C -0.09598(14) 0.53458(14) 0.71298(9) 0.0218(3) Uani 1 1 d .
H29A H -0.0486 0.5024 0.6696 0.026 Uiso 1 1 calc R
H29B H -0.1834 0.5614 0.6954 0.026 Uiso 1 1 calc R
C51 C 0.51419(16) 0.18416(16) 0.20850(10) 0.0288(4) Uani 1 1 d .
F51A F 0.39423(11) 0.23205(13) 0.18889(8) 0.0506(3) Uani 1 1 d .
F51B F 0.55717(13) 0.24522(12) 0.14784(6) 0.0443(3) Uani 1 1 d .
F51C F 0.55836(11) 0.06832(10) 0.20611(7) 0.0408(3) Uani 1 1 d .
C52 C 0.54479(14) 0.19595(14) 0.29404(9) 0.0200(3) Uani 1 1 d .
O52 O 0.49906(12) 0.12579(11) 0.35136(7) 0.0295(3) Uani 1 1 d .
H52 H 0.5155 0.1277 0.3994 0.044 Uiso 1 1 calc R
C53 C 0.68398(16) 0.14085(17) 0.31548(10) 0.0292(4) Uani 1 1 d .
F53A F 0.73800(11) 0.19595(14) 0.26044(8) 0.0505(3) Uani 1 1 d .
F53B F 0.73773(11) 0.02157(11) 0.32142(8) 0.0490(3) Uani 1 1 d .
F53C F 0.70932(10) 0.15306(13) 0.38915(7) 0.0480(3) Uani 1 1 d .
C54 C 0.48886(15) 0.33350(14) 0.28953(9) 0.0221(3) Uani 1 1 d .
H54A H 0.544 0.3695 0.2625 0.027 Uiso 1 1 calc R
H54B H 0.4105 0.3744 0.2531 0.027 Uiso 1 1 calc R
C55 C 0.46541(13) 0.36422(14) 0.37177(9) 0.0191(3) Uani 1 1 d .
C56 C 0.47675(18) 0.47945(15) 0.37363(10) 0.0293(4) Uani 1 1 d .
H56A H 0.4605 0.4932 0.4282 0.044 Uiso 0.5 1 calc PR
H56B H 0.4177 0.5493 0.3304 0.044 Uiso 0.5 1 calc PR
H56C H 0.5594 0.471 0.3635 0.044 Uiso 0.5 1 calc PR
H56D H 0.4979 0.5158 0.3198 0.044 Uiso 0.5 1 calc PR
H56E H 0.5407 0.4597 0.4177 0.044 Uiso 0.5 1 calc PR
H56F H 0.399 0.538 0.3846 0.044 Uiso 0.5 1 calc PR
N51 N 0.43489(12) 0.29423(12) 0.42844(8) 0.0196(3) Uani 1 1 d .
C57 C 0.40762(14) 0.31533(14) 0.50970(9) 0.0193(3) Uani 1 1 d .
H57 H 0.4157 0.3915 0.5117 0.023 Uiso 1 1 calc R
C58 C 0.27734(15) 0.33021(17) 0.52283(10) 0.0273(3) Uani 1 1 d .
H58A H 0.2191 0.4033 0.48 0.033 Uiso 1 1 calc R
H58B H 0.2676 0.2573 0.5167 0.033 Uiso 1 1 calc R
C59 C 0.24908(16) 0.34471(17) 0.60937(11) 0.0310(4) Uani 1 1 d .
H59A H 0.2518 0.4215 0.6137 0.037 Uiso 1 1 calc R
H59B H 0.1658 0.3507 0.6177 0.037 Uiso 1 1 calc R
C61 C 0.95133(15) 0.23108(16) 0.50059(11) 0.0275(3) Uani 1 1 d .
F61A F 0.93069(10) 0.21903(11) 0.42620(6) 0.0370(3) Uani 1 1 d .
F61B F 1.05832(9) 0.13779(11) 0.53643(7) 0.0378(3) Uani 1 1 d .
F61C F 0.96536(11) 0.33472(11) 0.48805(8) 0.0420(3) Uani 1 1 d .
C62 C 0.84607(14) 0.22904(14) 0.55272(9) 0.0202(3) Uani 1 1 d .
O62 O 0.74224(10) 0.33067(10) 0.50889(7) 0.0229(2) Uani 1 1 d .
H62 H 0.6815 0.3333 0.5344 0.034 Uiso 1 1 calc R
C63 C 0.86831(18) 0.24640(17) 0.63812(11) 0.0317(4) Uani 1 1 d .
F63A F 0.97266(12) 0.15930(13) 0.68205(7) 0.0510(3) Uani 1 1 d .
F63B F 0.87121(16) 0.35426(13) 0.63082(8) 0.0588(4) Uani 1 1 d .
F63C F 0.77896(11) 0.24168(10) 0.68390(6) 0.0364(3) Uani 1 1 d .
C64 C 0.83970(14) 0.10422(14) 0.56509(9) 0.0203(3) Uani 1 1 d .
H64A H 0.8684 0.0751 0.516 0.024 Uiso 1 1 calc R
H64B H 0.8977 0.0446 0.6141 0.024 Uiso 1 1 calc R
C65 C 0.71592(14) 0.10149(14) 0.57735(9) 0.0188(3) Uani 1 1 d .
C66 C 0.71938(16) -0.02513(15) 0.59992(12) 0.0292(4) Uani 1 1 d .
H66A H 0.6368 -0.0197 0.6067 0.044 Uiso 0.5 1 calc PR
H66B H 0.7724 -0.0749 0.6522 0.044 Uiso 0.5 1 calc PR
H66C H 0.7512 -0.0633 0.5556 0.044 Uiso 0.5 1 calc PR
H66D H 0.8034 -0.0856 0.603 0.044 Uiso 0.5 1 calc PR
H66E H 0.6679 -0.0304 0.5575 0.044 Uiso 0.5 1 calc PR
H66F H 0.6891 -0.042 0.654 0.044 Uiso 0.5 1 calc PR
N61 N 0.62162(12) 0.20199(12) 0.56477(7) 0.0185(2) Uani 1 1 d .
C67 C 0.50002(14) 0.20491(14) 0.57636(9) 0.0185(3) Uani 1 1 d .
H67 H 0.4984 0.1274 0.5707 0.022 Uiso 1 1 calc R
C68 C 0.47134(15) 0.21733(15) 0.66371(9) 0.0236(3) Uani 1 1 d .
H68A H 0.5281 0.1423 0.7059 0.028 Uiso 1 1 calc R
H68B H 0.4841 0.2879 0.6714 0.028 Uiso 1 1 calc R
C69 C 0.34054(16) 0.23613(17) 0.67675(10) 0.0285(4) Uani 1 1 d .
H69A H 0.3309 0.1608 0.6765 0.034 Uiso 1 1 calc R
H69B H 0.3233 0.2503 0.7318 0.034 Uiso 1 1 calc R

loop_
_atom_site_aniso_label
_atom_site_aniso_U_11
_atom_site_aniso_U_22
_atom_site_aniso_U_33
_atom_site_aniso_U_23
_atom_site_aniso_U_13
_atom_site_aniso_U_12
C11 0.0168(7) 0.0305(8) 0.0198(7) -0.0065(6) 0.0035(5) -0.0095(6)
F11A 0.0281(5) 0.0375(6) 0.0419(6) -0.0044(5) 0.0012(4) -0.0216(5)
F11B 0.0208(5) 0.0614(8) 0.0513(7) -0.0337(6) 0.0184(5) -0.0190(5)
F11C 0.0188(5) 0.0582(7) 0.0237(5) 0.0001(5) -0.0045(4) -0.0164(5)
C12 0.0141(6) 0.0218(7) 0.0155(6) -0.0059(5) 0.0019(5) -0.0066(6)
O12 0.0169(5) 0.0327(6) 0.0139(5) -0.0059(4) 0.0014(4) -0.0095(5)
C13 0.0174(7) 0.0227(8) 0.0259(7) -0.0086(6) 0.0025(6) -0.0051(6)
F13A 0.0298(5) 0.0282(5) 0.0405(6) -0.0195(5) 0.0068(4) -0.0037(4)
F13B 0.0570(7) 0.0256(5) 0.0261(5) 0.0003(4) -0.0016(5) -0.0139(5)
F13C 0.0192(5) 0.0222(5) 0.0836(9) -0.0147(6) 0.0082(5) -0.0096(4)
C14 0.0151(7) 0.0229(7) 0.0164(6) -0.0083(5) 0.0013(5) -0.0068(6)
C15 0.0148(6) 0.0119(6) 0.0170(6) -0.0045(5) 0.0017(5) -0.0045(5)
C16 0.0166(7) 0.0239(8) 0.0176(7) -0.0092(6) 0.0025(5) -0.0066(6)
N11 0.0139(6) 0.0146(6) 0.0167(5) -0.0047(4) 0.0006(4) -0.0045(5)
C17 0.0132(6) 0.0157(7) 0.0146(6) -0.0046(5) 0.0000(5) -0.0033(5)
C18 0.0201(7) 0.0152(7) 0.0182(7) -0.0014(5) -0.0012(5) -0.0046(6)
C19 0.0200(7) 0.0174(7) 0.0209(7) -0.0022(6) -0.0039(6) -0.0014(6)
C21 0.0296(8) 0.0174(7) 0.0209(7) -0.0030(6) 0.0060(6) -0.0062(6)
F21A 0.0298(5) 0.0402(6) 0.0247(5) -0.0019(4) -0.0069(4) -0.0090(5)
F21B 0.0593(7) 0.0152(5) 0.0324(5) -0.0008(4) 0.0143(5) -0.0093(5)
F21C 0.0431(6) 0.0284(5) 0.0192(4) -0.0055(4) 0.0100(4) -0.0082(5)
C22 0.0180(7) 0.0148(7) 0.0185(7) -0.0048(5) 0.0035(5) -0.0073(5)
O22 0.0265(5) 0.0129(5) 0.0172(5) -0.0043(4) 0.0015(4) -0.0063(4)
C23 0.0253(8) 0.0407(10) 0.0289(8) -0.0154(7) 0.0115(7) -0.0208(8)
F23A 0.0591(8) 0.0583(8) 0.0592(8) -0.0234(6) 0.0222(6) -0.0501(7)
F23B 0.0249(5) 0.0681(8) 0.0391(6) -0.0261(6) 0.0170(5) -0.0202(5)
F23C 0.0208(5) 0.0666(8) 0.0303(5) -0.0176(5) 0.0044(4) -0.0220(5)
C24 0.0191(7) 0.0136(7) 0.0210(7) -0.0057(5) 0.0049(5) -0.0056(5)
C25 0.0138(6) 0.0185(7) 0.0192(7) -0.0074(5) 0.0047(5) -0.0081(5)
C26 0.0413(10) 0.0215(8) 0.0237(8) -0.0120(6) 0.0141(7) -0.0174(7)
N21 0.0138(5) 0.0158(6) 0.0155(5) -0.0043(4) 0.0008(4) -0.0046(5)
C27 0.0151(6) 0.0165(7) 0.0135(6) -0.0049(5) 0.0006(5) -0.0046(5)
C28 0.0166(7) 0.0222(7) 0.0190(7) -0.0068(6) -0.0002(5) -0.0075(6)
C29 0.0187(7) 0.0240(8) 0.0185(7) -0.0055(6) -0.0041(5) -0.0051(6)
C51 0.0317(9) 0.0302(9) 0.0227(8) -0.0108(7) -0.0024(7) -0.0092(7)
F51A 0.0345(6) 0.0627(8) 0.0546(7) -0.0335(7) -0.0134(5) -0.0100(6)
F51B 0.0687(8) 0.0490(7) 0.0145(5) -0.0074(4) 0.0036(5) -0.0249(6)
F51C 0.0563(7) 0.0335(6) 0.0328(6) -0.0202(5) 0.0002(5) -0.0122(5)
C52 0.0243(7) 0.0215(7) 0.0150(6) -0.0057(5) 0.0026(5) -0.0100(6)
O52 0.0443(7) 0.0258(6) 0.0269(6) -0.0104(5) 0.0138(5) -0.0214(6)
C53 0.0267(8) 0.0362(10) 0.0218(8) -0.0113(7) 0.0010(6) -0.0085(7)
F53A 0.0315(6) 0.0744(9) 0.0487(7) -0.0158(7) 0.0149(5) -0.0263(6)
F53B 0.0368(6) 0.0379(7) 0.0535(7) -0.0181(6) -0.0066(5) 0.0060(5)
F53C 0.0312(6) 0.0734(9) 0.0326(6) -0.0285(6) -0.0079(5) -0.0068(6)
C54 0.0289(8) 0.0213(8) 0.0159(7) -0.0039(6) 0.0037(6) -0.0112(6)
C55 0.0194(7) 0.0177(7) 0.0175(7) -0.0040(5) 0.0019(5) -0.0057(6)
C56 0.0474(10) 0.0199(8) 0.0223(8) -0.0055(6) 0.0093(7) -0.0161(8)
N51 0.0214(6) 0.0214(6) 0.0164(6) -0.0053(5) 0.0038(5) -0.0094(5)
C57 0.0223(7) 0.0191(7) 0.0169(7) -0.0061(5) 0.0060(5) -0.0086(6)
C58 0.0215(8) 0.0314(9) 0.0254(8) -0.0071(7) 0.0068(6) -0.0083(7)
C59 0.0260(8) 0.0344(9) 0.0304(9) -0.0118(7) 0.0136(7) -0.0091(7)
C61 0.0243(8) 0.0290(9) 0.0287(8) -0.0035(7) 0.0025(6) -0.0137(7)
F61A 0.0374(6) 0.0527(7) 0.0234(5) -0.0084(5) 0.0107(4) -0.0229(5)
F61B 0.0220(5) 0.0391(6) 0.0443(6) -0.0060(5) 0.0008(4) -0.0087(5)
F61C 0.0384(6) 0.0368(6) 0.0567(7) -0.0059(5) 0.0106(5) -0.0262(5)
C62 0.0231(7) 0.0208(7) 0.0170(7) -0.0033(6) 0.0000(6) -0.0108(6)
O62 0.0231(5) 0.0184(5) 0.0234(5) -0.0008(4) 0.0014(4) -0.0082(4)
C63 0.0430(10) 0.0350(10) 0.0230(8) -0.0092(7) -0.0016(7) -0.0216(8)
F63A 0.0441(7) 0.0731(9) 0.0304(6) -0.0139(6) -0.0143(5) -0.0195(6)
F63B 0.1062(12) 0.0575(8) 0.0432(7) -0.0236(6) 0.0060(7) -0.0586(9)
F63C 0.0512(7) 0.0396(6) 0.0204(5) -0.0129(4) 0.0067(4) -0.0183(5)
C64 0.0211(7) 0.0178(7) 0.0199(7) -0.0035(6) 0.0001(6) -0.0074(6)
C65 0.0238(7) 0.0182(7) 0.0141(6) -0.0033(5) 0.0016(5) -0.0094(6)
C66 0.0263(8) 0.0165(8) 0.0420(10) -0.0044(7) 0.0043(7) -0.0087(6)
N61 0.0226(6) 0.0184(6) 0.0158(6) -0.0055(5) 0.0048(5) -0.0094(5)
C67 0.0217(7) 0.0174(7) 0.0178(7) -0.0058(5) 0.0066(5) -0.0092(6)
C68 0.0294(8) 0.0249(8) 0.0172(7) -0.0057(6) 0.0075(6) -0.0124(7)
C69 0.0334(9) 0.0308(9) 0.0230(8) -0.0088(7) 0.0139(7) -0.0145(7)

loop_
_atom_type_symbol
_atom_type_description
_atom_type_scat_dispersion_real
_atom_type_scat_dispersion_imag
_atom_type_scat_source
C C 0.0033 0.0016 'International Tables Vol C Tables 4.2.6.8 and 6.1.1.4'
H H 0 0 'International Tables Vol C Tables 4.2.6.8 and 6.1.1.4'
N N 0.0061 0.0033 'International Tables Vol C Tables 4.2.6.8 and 6.1.1.4'
O O 0.0106 0.006 'International Tables Vol C Tables 4.2.6.8 and 6.1.1.4'
F F 0.0171 0.0103 'International Tables Vol C Tables 4.2.6.8 and 6.1.1.4'

loop_
_geom_angle_atom_site_label_1
_geom_angle_atom_site_label_2
_geom_angle_atom_site_label_3
_geom_angle
F11B C11 F11C 108.46(13)
F11B C11 F11A 107.03(13)
F11C C11 F11A 105.61(13)
F11B C11 C12 113.24(13)
F11C C11 C12 111.74(12)
F11A C11 C12 110.37(12)
O12 C12 C14 113.54(12)
O12 C12 C11 105.96(11)
C14 C12 C11 108.17(12)
O12 C12 C13 108.91(12)
C14 C12 C13 110.64(12)
C11 C12 C13 109.47(12)
F13A C13 F13C 106.80(13)
F13A C13 F13B 106.52(13)
F13C C13 F13B 107.04(14)
F13A C13 C12 112.82(13)
F13C C13 C12 110.64(12)
F13B C13 C12 112.66(12)
C15 C14 C12 115.99(11)
N11 C15 C16 128.71(13)
N11 C15 C14 118.11(12)
C16 C15 C14 113.14(11)
C15 N11 C17 123.19(12)
N11 C17 C18 108.48(12)
N11 C17 C27 108.41(11)
C18 C17 C27 110.57(11)
C17 C18 C19 110.61(12)
C29 C19 C18 110.82(12)
F21A C21 F21B 107.18(14)
F21A C21 F21C 107.39(13)
F21B C21 F21C 107.44(13)
F21A C21 C22 110.16(13)
F21B C21 C22 112.12(13)
F21C C21 C22 112.29(13)
O22 C22 C21 106.28(11)
O22 C22 C24 113.36(12)
C21 C22 C24 108.84(12)
O22 C22 C23 108.10(12)
C21 C22 C23 110.09(13)
C24 C22 C23 110.09(12)
F23B C23 F23A 107.61(14)
F23B C23 F23C 106.92(15)
F23A C23 F23C 106.92(14)
F23B C23 C22 112.61(13)
F23A C23 C22 112.21(15)
F23C C23 C22 110.27(13)
C25 C24 C22 115.52(12)
N21 C25 C26 127.27(13)
N21 C25 C24 118.04(12)
C26 C25 C24 114.66(12)
C25 N21 C27 122.38(12)
N21 C27 C17 108.83(11)
N21 C27 C28 109.48(12)
C17 C27 C28 110.33(11)
C29 C28 C27 111.35(12)
C19 C29 C28 111.00(12)
F51A C51 F51C 107.28(14)
F51A C51 F51B 106.49(15)
F51C C51 F51B 107.66(14)
F51A C51 C52 110.48(14)
F51C C51 C52 112.88(14)
F51B C51 C52 111.73(14)
O52 C52 C53 108.38(13)
O52 C52 C51 105.97(13)
C53 C52 C51 109.78(13)
O52 C52 C54 114.44(13)
C53 C52 C54 109.88(13)
C51 C52 C54 108.27(12)
F53A C53 F53B 107.08(15)
F53A C53 F53C 107.13(15)
F53B C53 F53C 107.04(14)
F53A C53 C52 113.17(14)
F53B C53 C52 112.86(15)
F53C C53 C52 109.22(13)
C55 C54 C52 116.50(12)
N51 C55 C56 128.06(14)
N51 C55 C54 117.79(13)
C56 C55 C54 114.09(13)
C55 N51 C57 122.99(13)
N51 C57 C58 109.40(12)
N51 C57 C67 107.89(12)
C58 C57 C67 110.95(12)
C59 C58 C57 110.47(14)
C69 C59 C58 110.93(14)
F61C C61 F61A 107.39(14)
F61C C61 F61B 107.59(13)
F61A C61 F61B 106.65(14)
F61C C61 C62 112.85(14)
F61A C61 C62 110.19(13)
F61B C61 C62 111.87(14)
O62 C62 C64 114.66(12)
O62 C62 C61 105.51(12)
C64 C62 C61 108.54(13)
O62 C62 C63 108.00(13)
C64 C62 C63 109.80(13)
C61 C62 C63 110.21(13)
F63B C63 F63C 107.21(16)
F63B C63 F63A 107.49(15)
F63C C63 F63A 106.84(15)
F63B C63 C62 112.07(14)
F63C C63 C62 110.22(14)
F63A C63 C62 112.71(15)
C65 C64 C62 116.94(13)
N61 C65 C66 126.58(14)
N61 C65 C64 119.31(13)
C66 C65 C64 114.04(13)
C65 N61 C67 121.69(13)
N61 C67 C57 108.29(12)
N61 C67 C68 108.41(12)
C57 C67 C68 110.54(12)
C69 C68 C67 111.51(13)
C59 C69 C68 111.76(14)

loop_
_geom_bond_atom_site_label_1
_geom_bond_atom_site_label_2
_geom_bond_distance
C11 F11B 1.3234(18)
C11 F11C 1.3355(18)
C11 F11A 1.339(2)
C11 C12 1.541(2)
C12 O12 1.3976(17)
C12 C14 1.5405(19)
C12 C13 1.544(2)
C13 F13A 1.3269(18)
C13 F13C 1.3308(18)
C13 F13B 1.3425(19)
C14 C15 1.5224(19)
C15 N11 1.2739(18)
C15 C16 1.5033(19)
N11 C17 1.4644(17)
C17 C18 1.5286(19)
C17 C27 1.532(2)
C18 C19 1.530(2)
C19 C29 1.522(2)
C21 F21A 1.330(2)
C21 F21B 1.3313(19)
C21 F21C 1.3413(18)
C21 C22 1.540(2)
C22 O22 1.3943(17)
C22 C24 1.5420(19)
C22 C23 1.545(2)
C23 F23B 1.333(2)
C23 F23A 1.334(2)
C23 F23C 1.338(2)
C24 C25 1.522(2)
C25 N21 1.2733(19)
C25 C26 1.503(2)
N21 C27 1.4650(18)
C27 C28 1.5341(19)
C28 C29 1.529(2)
C51 F51A 1.328(2)
C51 F51C 1.329(2)
C51 F51B 1.337(2)
C51 C52 1.542(2)
C52 O52 1.3905(19)
C52 C53 1.539(2)
C52 C54 1.543(2)
C53 F53A 1.330(2)
C53 F53B 1.331(2)
C53 F53C 1.3360(19)
C54 C55 1.522(2)
C55 N51 1.272(2)
C55 C56 1.501(2)
N51 C57 1.4661(18)
C57 C58 1.530(2)
C57 C67 1.531(2)
C58 C59 1.530(2)
C59 C69 1.524(3)
C61 F61C 1.329(2)
C61 F61A 1.332(2)
C61 F61B 1.343(2)
C61 C62 1.544(2)
C62 O62 1.3949(19)
C62 C64 1.544(2)
C62 C63 1.545(2)
C63 F63B 1.329(2)
C63 F63C 1.333(2)
C63 F63A 1.337(2)
C64 C65 1.521(2)
C65 N61 1.270(2)
C65 C66 1.502(2)
N61 C67 1.4674(19)
C67 C68 1.537(2)
C68 C69 1.524(2)
